data_1564098
loop_
_publ_author_name
'Vr\'ablov\'a, Anna'
'Tom\'as, Milagros'
'Titi\<s, J\'an'
'\<Cern\'ak, Juraj'
'Falvello, Larry R.'

_publ_section_title
;
 On new solvatomorphs of the metalloligand [Ni(o-van-en)]
;
_journal_name_full 'Inorganica Chimica Acta'
_journal_page_first 119874
_journal_paper_doi 10.1016/j.ica.2020.119874
_journal_volume 512
_journal_year 2020
_chemical_formula_moiety 'C18 H18 N2 Ni O4, 1.156(H2 O)'
_chemical_formula_sum 'C18 H20.31 N2 Ni O5.16'
_chemical_formula_weight 405.88
_space_group_crystal_system orthorhombic
_space_group_IT_number 60
_space_group_name_Hall '-P 2n 2ab'
_space_group_name_H-M_alt 'P b c n'
_atom_sites_solution_hydrogens mixed
_atom_sites_solution_primary direct
_audit_creation_method SHELXL-2018/1
_cell_angle_alpha 90
_cell_angle_beta 90
_cell_angle_gamma 90
_cell_formula_units_Z 8
_cell_length_a 19.6607(6)
_cell_length_b 11.8032(4)
_cell_length_c 15.0266(4)
_cell_measurement_reflns_used 9729
_cell_measurement_temperature 100(2)
_cell_measurement_theta_max 30.1210
_cell_measurement_theta_min 3.1180
_cell_volume 3487.06(18)
_computing_cell_refinement 'CrysAlisPro 1.171.39.44a (Rigaku OD, 2018)'
_computing_data_collection 'CrysAlisPro 1.171.39.44a (Rigaku OD, 2018)'
_computing_data_reduction 'CrysAlisPro 1.171.39.44a (Rigaku OD, 2018)'
_computing_molecular_graphics 'Diamond V3; Brandenburg & Putz, 2008'
_computing_publication_material 'SHELXL-2018/1 (Sheldrick, 2018)'
_computing_structure_refinement 'SHELXL-2018/1 (Sheldrick, 2018)'
_computing_structure_solution 'SIR92; Altomare et al., 1994'
_diffrn_ambient_temperature 100(2)
_diffrn_detector_area_resol_mean 16.0655
_diffrn_measured_fraction_theta_full 0.998
_diffrn_measured_fraction_theta_max 0.999
_diffrn_measurement_device_type 'Xcalibur, Sapphire3'
_diffrn_measurement_method '\w scans'
_diffrn_radiation_type MoK\a
_diffrn_radiation_wavelength 0.71073
_diffrn_reflns_av_R_equivalents 0.0489
_diffrn_reflns_av_unetI/netI 0.0226
_diffrn_reflns_Laue_measured_fraction_full 0.998
_diffrn_reflns_Laue_measured_fraction_max 0.999
_diffrn_reflns_limit_h_max 24
_diffrn_reflns_limit_h_min -22
_diffrn_reflns_limit_k_max 14
_diffrn_reflns_limit_k_min -13
_diffrn_reflns_limit_l_max 18
_diffrn_reflns_limit_l_min -18
_diffrn_reflns_number 27510
_diffrn_reflns_point_group_measured_fraction_full 0.998
_diffrn_reflns_point_group_measured_fraction_max 0.999
_diffrn_reflns_theta_full 25.242
_diffrn_reflns_theta_max 25.998
_diffrn_reflns_theta_min 2.902
_diffrn_source 'fine-focus sealed X-ray tube'
_exptl_absorpt_coefficient_mu 1.146
_exptl_absorpt_correction_T_max 1.00000
_exptl_absorpt_correction_T_min 0.60216
_exptl_absorpt_correction_type multi-scan
_exptl_absorpt_process_details
;
CrysAlisPro 1.171.39.44a (Rigaku Oxford Diffraction, 2018)
Multi-scan absorption correction using spherical harmonics,
 implemented in SCALE3 ABSPACK scaling algorithm.
Correction (ABSPACK) includes:
- Absorption correction using spherical harmonics
- Frame scaling
;
_exptl_crystal_colour red
_exptl_crystal_density_diffrn 1.546
_exptl_crystal_description block
_exptl_crystal_F_000 1692
_exptl_crystal_size_max 0.503
_exptl_crystal_size_mid 0.240
_exptl_crystal_size_min 0.217
_refine_diff_density_max 0.374
_refine_diff_density_min -0.287
_refine_diff_density_rms 0.063
_refine_ls_extinction_coef .
_refine_ls_extinction_method none
_refine_ls_goodness_of_fit_ref 1.037
_refine_ls_hydrogen_treatment mixed
_refine_ls_matrix_type full
_refine_ls_number_parameters 252
_refine_ls_number_reflns 3433
_refine_ls_number_restraints 5
_refine_ls_restrained_S_all 1.036
_refine_ls_R_factor_all 0.0394
_refine_ls_R_factor_gt 0.0331
_refine_ls_shift/su_max 0.001
_refine_ls_shift/su_mean 0.000
_refine_ls_structure_factor_coef Fsqd
_refine_ls_weighting_details 'w=1/[\s^2^(Fo^2^)+(0.0478P)^2^+1.7180P] where P=(Fo^2^+2Fc^2^)/3'
_refine_ls_weighting_scheme calc
_refine_ls_wR_factor_gt 0.0840
_refine_ls_wR_factor_ref 0.0887
_reflns_Friedel_coverage 0.000
_reflns_Friedel_fraction_full .
_reflns_Friedel_fraction_max .
_reflns_number_gt 3004
_reflns_number_total 3433
_reflns_threshold_expression 'I > 2\s(I)'
_cod_data_source_file cpd1-LT-p1169L-final.cif
_cod_data_source_block 1
_cod_original_cell_volume 3487.05(18)
_cod_database_code 1564098
_shelx_shelxl_version_number 2018/1
_shelx_space_group_comment
;
The symmetry employed for this shelxl refinement is uniquely defined
by the following loop, which should always be used as a source of
symmetry information in preference to the above space-group names.
They are only intended as comments.
;
_shelx_estimated_absorpt_t_min 0.596
_shelx_estimated_absorpt_t_max 0.789

loop_
_space_group_symop_operation_xyz
'x, y, z'
'-x+1/2, -y+1/2, z+1/2'
'-x, y, -z+1/2'
'x+1/2, -y+1/2, -z'
'-x, -y, -z'
'x-1/2, y-1/2, -z-1/2'
'x, -y, z-1/2'
'-x-1/2, y-1/2, z'

loop_
_atom_site_label
_atom_site_type_symbol
_atom_site_fract_x
_atom_site_fract_y
_atom_site_fract_z
_atom_site_U_iso_or_equiv
_atom_site_adp_type
_atom_site_occupancy
_atom_site_site_symmetry_order
_atom_site_calc_flag
_atom_site_refinement_flags_posn
_atom_site_refinement_flags_adp
_atom_site_refinement_flags_occupancy
_atom_site_disorder_assembly
_atom_site_disorder_group
Ni1 Ni 0.29899(2) 0.54070(2) 0.44893(2) 0.02754(11) Uani 1 1 d . . . . .
O1 O 0.47001(8) 0.79179(13) 0.44879(11) 0.0481(4) Uani 1 1 d . . . . .
O2 O 0.37565(7) 0.63284(11) 0.45489(9) 0.0311(3) Uani 1 1 d . . . . .
O3 O 0.26591(7) 0.64567(11) 0.36871(9) 0.0323(3) Uani 1 1 d . . . . .
O4 O 0.24597(7) 0.80655(11) 0.25243(10) 0.0387(3) Uani 1 1 d . . . . .
N1 N 0.33269(9) 0.43343(14) 0.52720(11) 0.0325(4) Uani 1 1 d . . . . .
N2 N 0.22070(10) 0.45306(13) 0.44719(10) 0.0303(4) Uani 1 1 d . . . . .
C1 C 0.52632(14) 0.8670(2) 0.4358(2) 0.0713(9) Uani 1 1 d . . . . .
H1A H 0.516287 0.918685 0.386507 0.107 Uiso 1 1 calc R U . . .
H1B H 0.567159 0.822847 0.421791 0.107 Uiso 1 1 calc R U . . .
H1C H 0.534037 0.910830 0.490261 0.107 Uiso 1 1 calc R U . . .
C2 C 0.47814(11) 0.70831(17) 0.51212(15) 0.0379(5) Uani 1 1 d . . . . .
C3 C 0.53124(11) 0.7043(2) 0.57232(15) 0.0435(5) Uani 1 1 d . . . . .
H3 H 0.564153 0.763265 0.572701 0.052 Uiso 1 1 calc R U . . .
C4 C 0.53715(12) 0.6142(2) 0.63302(14) 0.0465(6) Uani 1 1 d . . . . .
H4 H 0.574017 0.611870 0.673856 0.056 Uiso 1 1 calc R U . . .
C5 C 0.48972(12) 0.53022(19) 0.63286(13) 0.0415(5) Uani 1 1 d . . . . .
H5 H 0.494198 0.468551 0.673067 0.050 Uiso 1 1 calc R U . . .
C6 C 0.43366(11) 0.53354(16) 0.57345(13) 0.0330(5) Uani 1 1 d . . . . .
C7 C 0.42634(10) 0.62367(16) 0.51182(13) 0.0314(4) Uani 1 1 d . . . . .
C8 C 0.38698(11) 0.44122(17) 0.57552(13) 0.0339(5) Uani 1 1 d . . . . .
H8 H 0.396426 0.380797 0.615408 0.041 Uiso 1 1 calc R U . . .
C9 C 0.29200(11) 0.32860(18) 0.53034(15) 0.0382(5) Uani 1 1 d . . . . .
H9A H 0.297168 0.291009 0.588846 0.046 Uiso 1 1 calc R U . . .
H9B H 0.306924 0.275387 0.483301 0.046 Uiso 1 1 calc R U . . .
C10 C 0.21904(11) 0.36309(17) 0.51564(14) 0.0382(5) Uani 1 1 d . . . . .
H10A H 0.191790 0.297752 0.494765 0.046 Uiso 1 1 calc R U . . .
H10B H 0.198826 0.392057 0.571532 0.046 Uiso 1 1 calc R U . . .
C11 C 0.16859(11) 0.46371(17) 0.39504(13) 0.0337(5) Uani 1 1 d . . . . .
H11 H 0.133536 0.408606 0.399427 0.040 Uiso 1 1 calc R U . . .
C12 C 0.16021(10) 0.55242(17) 0.33151(13) 0.0328(4) Uani 1 1 d . . . . .
C13 C 0.10074(11) 0.55174(19) 0.27724(14) 0.0393(5) Uani 1 1 d . . . . .
H13 H 0.068917 0.491559 0.282555 0.047 Uiso 1 1 calc R U . . .
C14 C 0.08928(11) 0.6363(2) 0.21811(14) 0.0403(5) Uani 1 1 d . . . . .
H14 H 0.049237 0.635547 0.182724 0.048 Uiso 1 1 calc R U . . .
C15 C 0.13628(11) 0.72493(19) 0.20895(13) 0.0369(5) Uani 1 1 d . . . . .
H15 H 0.127537 0.784436 0.167945 0.044 Uiso 1 1 calc R U . . .
C16 C 0.19536(10) 0.72643(17) 0.25921(13) 0.0312(4) Uani 1 1 d . . . . .
C17 C 0.20905(9) 0.63937(16) 0.32287(12) 0.0292(4) Uani 1 1 d . . . . .
C18 C 0.23283(13) 0.90019(18) 0.19457(15) 0.0454(6) Uani 1 1 d . . . . .
H18A H 0.272960 0.949349 0.192295 0.068 Uiso 1 1 calc R U . . .
H18B H 0.193879 0.943364 0.217077 0.068 Uiso 1 1 calc R U . . .
H18C H 0.222631 0.872053 0.134679 0.068 Uiso 1 1 calc R U . . .
O5 O 0.39052(9) 0.72213(19) 0.26798(13) 0.0625(5) Uani 1 1 d D . . . .
H1W H 0.3486(6) 0.733(2) 0.2723(19) 0.075 Uiso 1 1 d D U . . .
H2W H 0.4021(14) 0.695(3) 0.3167(12) 0.075 Uiso 1 1 d D U . . .
O6 O 0.500000 0.8407(6) 0.250000 0.050(3) Uani 0.312(8) 2 d DS T P . .
H3W H 0.4661(8) 0.7982(19) 0.256(6) 0.061 Uiso 0.312(8) 1 d D U P . .

loop_
_atom_site_aniso_label
_atom_site_aniso_U_11
_atom_site_aniso_U_22
_atom_site_aniso_U_33
_atom_site_aniso_U_23
_atom_site_aniso_U_13
_atom_site_aniso_U_12
Ni1 0.03001(18) 0.02554(16) 0.02708(16) -0.00202(9) -0.00611(9) 0.00134(9)
O1 0.0313(8) 0.0359(8) 0.0773(12) 0.0025(7) -0.0138(7) -0.0044(7)
O2 0.0289(7) 0.0290(7) 0.0354(7) -0.0019(5) -0.0101(5) 0.0017(6)
O3 0.0309(8) 0.0300(7) 0.0360(7) -0.0016(6) -0.0110(6) 0.0002(6)
O4 0.0467(9) 0.0330(7) 0.0362(8) 0.0041(6) -0.0137(6) -0.0009(6)
N1 0.0410(11) 0.0309(9) 0.0258(8) -0.0034(7) -0.0030(7) 0.0036(7)
N2 0.0359(10) 0.0284(9) 0.0266(9) -0.0023(6) -0.0005(7) -0.0022(7)
C1 0.0427(15) 0.0364(13) 0.135(3) 0.0105(15) -0.0207(16) -0.0062(11)
C2 0.0321(11) 0.0343(11) 0.0473(12) -0.0127(9) -0.0080(9) 0.0068(8)
C3 0.0323(12) 0.0488(13) 0.0492(13) -0.0252(11) -0.0101(9) 0.0031(10)
C4 0.0425(13) 0.0629(15) 0.0340(11) -0.0213(11) -0.0163(9) 0.0130(11)
C5 0.0476(14) 0.0530(13) 0.0240(10) -0.0120(9) -0.0121(9) 0.0128(10)
C6 0.0373(12) 0.0379(11) 0.0239(9) -0.0106(8) -0.0056(8) 0.0082(8)
C7 0.0301(10) 0.0327(10) 0.0315(10) -0.0106(8) -0.0063(8) 0.0075(8)
C8 0.0445(13) 0.0353(11) 0.0221(9) -0.0044(8) -0.0036(8) 0.0110(9)
C9 0.0516(14) 0.0291(10) 0.0340(11) 0.0018(9) -0.0032(9) 0.0001(9)
C10 0.0493(13) 0.0321(10) 0.0332(11) 0.0004(8) 0.0002(9) -0.0054(9)
C11 0.0298(11) 0.0378(11) 0.0335(11) -0.0075(8) 0.0018(8) -0.0038(8)
C12 0.0276(11) 0.0423(11) 0.0284(10) -0.0075(8) -0.0006(8) 0.0018(8)
C13 0.0273(11) 0.0587(14) 0.0317(11) -0.0062(9) -0.0013(8) -0.0030(9)
C14 0.0268(11) 0.0632(14) 0.0309(11) -0.0083(10) -0.0055(8) 0.0030(10)
C15 0.0379(12) 0.0479(12) 0.0248(10) -0.0050(9) -0.0050(8) 0.0122(9)
C16 0.0329(11) 0.0340(10) 0.0266(10) -0.0075(8) -0.0040(7) 0.0045(8)
C17 0.0281(10) 0.0339(10) 0.0255(10) -0.0076(8) -0.0034(7) 0.0061(8)
C18 0.0645(16) 0.0339(11) 0.0379(12) 0.0031(9) -0.0161(11) 0.0027(10)
O5 0.0483(11) 0.0860(14) 0.0534(11) -0.0179(10) -0.0079(9) 0.0038(10)
O6 0.050(5) 0.034(4) 0.067(5) 0.000 0.026(4) 0.000

loop_
_atom_type_symbol
_atom_type_description
_atom_type_scat_dispersion_real
_atom_type_scat_dispersion_imag
_atom_type_scat_source
C C 0.0033 0.0016 'International Tables Vol C Tables 4.2.6.8 and 6.1.1.4'
H H 0.0000 0.0000 'International Tables Vol C Tables 4.2.6.8 and 6.1.1.4'
N N 0.0061 0.0033 'International Tables Vol C Tables 4.2.6.8 and 6.1.1.4'
O O 0.0106 0.0060 'International Tables Vol C Tables 4.2.6.8 and 6.1.1.4'
Ni Ni 0.3393 1.1124 'International Tables Vol C Tables 4.2.6.8 and 6.1.1.4'

loop_
_geom_angle_atom_site_label_1
_geom_angle_atom_site_label_2
_geom_angle_atom_site_label_3
_geom_angle
_geom_angle_site_symmetry_1
_geom_angle_site_symmetry_3
O3 Ni1 N1 178.71(7) . .
O3 Ni1 N2 94.17(7) . .
N1 Ni1 N2 85.67(7) . .
O3 Ni1 O2 85.68(6) . .
N1 Ni1 O2 94.55(7) . .
N2 Ni1 O2 177.27(7) . .
C2 O1 C1 116.56(18) . .
C7 O2 Ni1 126.57(13) . .
C17 O3 Ni1 127.11(13) . .
C16 O4 C18 116.45(16) . .
C8 N1 C9 119.30(17) . .
C8 N1 Ni1 127.09(15) . .
C9 N1 Ni1 113.60(13) . .
C11 N2 C10 118.21(18) . .
C11 N2 Ni1 127.62(14) . .
C10 N2 Ni1 114.15(14) . .
O1 C1 H1A 109.5 . .
O1 C1 H1B 109.5 . .
H1A C1 H1B 109.5 . .
O1 C1 H1C 109.5 . .
H1A C1 H1C 109.5 . .
H1B C1 H1C 109.5 . .
O1 C2 C3 124.3(2) . .
O1 C2 C7 114.54(17) . .
C3 C2 C7 121.2(2) . .
C2 C3 C4 120.8(2) . .
C2 C3 H3 119.6 . .
C4 C3 H3 119.6 . .
C5 C4 C3 119.6(2) . .
C5 C4 H4 120.2 . .
C3 C4 H4 120.2 . .
C4 C5 C6 120.9(2) . .
C4 C5 H5 119.6 . .
C6 C5 H5 119.6 . .
C7 C6 C5 120.7(2) . .
C7 C6 C8 121.51(18) . .
C5 C6 C8 117.74(19) . .
O2 C7 C6 124.22(18) . .
O2 C7 C2 118.97(18) . .
C6 C7 C2 116.80(18) . .
N1 C8 C6 124.99(19) . .
N1 C8 H8 117.5 . .
C6 C8 H8 117.5 . .
N1 C9 C10 106.56(16) . .
N1 C9 H9A 110.4 . .
C10 C9 H9A 110.4 . .
N1 C9 H9B 110.4 . .
C10 C9 H9B 110.4 . .
H9A C9 H9B 108.6 . .
N2 C10 C9 105.95(17) . .
N2 C10 H10A 110.5 . .
C9 C10 H10A 110.5 . .
N2 C10 H10B 110.5 . .
C9 C10 H10B 110.5 . .
H10A C10 H10B 108.7 . .
N2 C11 C12 124.56(19) . .
N2 C11 H11 117.7 . .
C12 C11 H11 117.7 . .
C17 C12 C13 120.62(19) . .
C17 C12 C11 121.11(18) . .
C13 C12 C11 118.26(19) . .
C14 C13 C12 120.5(2) . .
C14 C13 H13 119.8 . .
C12 C13 H13 119.8 . .
C13 C14 C15 120.27(19) . .
C13 C14 H14 119.9 . .
C15 C14 H14 119.9 . .
C16 C15 C14 120.6(2) . .
C16 C15 H15 119.7 . .
C14 C15 H15 119.7 . .
O4 C16 C15 125.06(19) . .
O4 C16 C17 114.03(16) . .
C15 C16 C17 120.89(19) . .
O3 C17 C12 124.83(18) . .
O3 C17 C16 118.03(17) . .
C12 C17 C16 117.14(17) . .
O4 C18 H18A 109.5 . .
O4 C18 H18B 109.5 . .
H18A C18 H18B 109.5 . .
O4 C18 H18C 109.5 . .
H18A C18 H18C 109.5 . .
H18B C18 H18C 109.5 . .
H1W O5 H2W 105(2) . .
H3W O6 H3W 106(3) . 3_655

loop_
_geom_bond_atom_site_label_1
_geom_bond_atom_site_label_2
_geom_bond_distance
_geom_bond_site_symmetry_2
Ni1 O3 1.8469(13) .
Ni1 N1 1.8509(16) .
Ni1 N2 1.8547(18) .
Ni1 O2 1.8607(14) .
O1 C2 1.379(3) .
O1 C1 1.432(3) .
O2 C7 1.318(2) .
O3 C17 1.315(2) .
O4 C16 1.377(2) .
O4 C18 1.430(2) .
N1 C8 1.294(3) .
N1 C9 1.474(3) .
N2 C11 1.296(3) .
N2 C10 1.479(3) .
C1 H1A 0.9800 .
C1 H1B 0.9800 .
C1 H1C 0.9800 .
C2 C3 1.382(3) .
C2 C7 1.427(3) .
C3 C4 1.407(3) .
C3 H3 0.9500 .
C4 C5 1.361(3) .
C4 H4 0.9500 .
C5 C6 1.419(3) .
C5 H5 0.9500 .
C6 C7 1.418(3) .
C6 C8 1.425(3) .
C8 H8 0.9500 .
C9 C10 1.507(3) .
C9 H9A 0.9900 .
C9 H9B 0.9900 .
C10 H10A 0.9900 .
C10 H10B 0.9900 .
C11 C12 1.426(3) .
C11 H11 0.9500 .
C12 C17 1.411(3) .
C12 C13 1.426(3) .
C13 C14 1.355(3) .
C13 H13 0.9500 .
C14 C15 1.403(3) .
C14 H14 0.9500 .
C15 C16 1.386(3) .
C15 H15 0.9500 .
C16 C17 1.430(3) .
C18 H18A 0.9800 .
C18 H18B 0.9800 .
C18 H18C 0.9800 .
O5 H1W 0.836(10) .
O5 H2W 0.832(10) .
O6 H3W 0.839(10) .
O6 H3W 0.839(10) 3_655

loop_
_geom_hbond_atom_site_label_D
_geom_hbond_atom_site_label_H
_geom_hbond_atom_site_label_A
_geom_hbond_distance_DH
_geom_hbond_distance_HA
_geom_hbond_distance_DA
_geom_hbond_angle_DHA
_geom_hbond_site_symmetry_A
_geom_hbond_publ_flag
C1 H1A O6 0.98 2.27 2.857(4) 117.3 . yes
C8 H8 O5 0.95 2.60 3.477(3) 154.1 7_566 yes
C10 H10A O2 0.99 2.43 3.418(2) 175.8 8_655 yes
C11 H11 O1 0.95 2.57 3.492(3) 164.3 8_655 yes
O5 H1W O3 0.836(10) 2.41(2) 3.018(2) 130(2) . yes
O5 H1W O4 0.836(10) 2.217(12) 3.021(2) 161(3) . yes
O5 H2W O1 0.832(10) 2.65(3) 3.240(2) 129(3) . yes
O5 H2W O2 0.832(10) 2.262(17) 3.014(2) 150(3) . yes
O6 H3W O5 0.839(10) 1.746(10) 2.581(4) 174(2) . yes

loop_
_geom_torsion_atom_site_label_1
_geom_torsion_atom_site_label_2
_geom_torsion_atom_site_label_3
_geom_torsion_atom_site_label_4
_geom_torsion
_geom_torsion_site_symmetry_1
_geom_torsion_site_symmetry_2
_geom_torsion_site_symmetry_3
_geom_torsion_site_symmetry_4
O3 Ni1 O2 C7 170.56(15) . . . .
N1 Ni1 O2 C7 -10.71(15) . . . .
N2 Ni1 O3 C17 -7.76(16) . . . .
O2 Ni1 O3 C17 174.97(15) . . . .
N2 Ni1 N1 C8 -167.85(18) . . . .
O2 Ni1 N1 C8 9.41(18) . . . .
N2 Ni1 N1 C9 13.70(14) . . . .
O2 Ni1 N1 C9 -169.04(14) . . . .
O3 Ni1 N2 C11 7.86(18) . . . .
N1 Ni1 N2 C11 -170.86(18) . . . .
O3 Ni1 N2 C10 -170.72(13) . . . .
N1 Ni1 N2 C10 10.56(14) . . . .
C1 O1 C2 C3 10.9(3) . . . .
C1 O1 C2 C7 -169.3(2) . . . .
O1 C2 C3 C4 -177.87(19) . . . .
C7 C2 C3 C4 2.4(3) . . . .
C2 C3 C4 C5 -0.5(3) . . . .
C3 C4 C5 C6 -1.2(3) . . . .
C4 C5 C6 C7 1.0(3) . . . .
C4 C5 C6 C8 178.43(19) . . . .
Ni1 O2 C7 C6 6.4(3) . . . .
Ni1 O2 C7 C2 -174.23(13) . . . .
C5 C6 C7 O2 -179.74(18) . . . .
C8 C6 C7 O2 2.9(3) . . . .
C5 C6 C7 C2 0.9(3) . . . .
C8 C6 C7 C2 -176.47(18) . . . .
O1 C2 C7 O2 -1.7(3) . . . .
C3 C2 C7 O2 178.02(18) . . . .
O1 C2 C7 C6 177.71(17) . . . .
C3 C2 C7 C6 -2.6(3) . . . .
C9 N1 C8 C6 174.69(18) . . . .
Ni1 N1 C8 C6 -3.7(3) . . . .
C7 C6 C8 N1 -4.4(3) . . . .
C5 C6 C8 N1 178.2(2) . . . .
C8 N1 C9 C10 147.93(19) . . . .
Ni1 N1 C9 C10 -33.5(2) . . . .
C11 N2 C10 C9 150.47(19) . . . .
Ni1 N2 C10 C9 -30.81(19) . . . .
N1 C9 C10 N2 39.1(2) . . . .
C10 N2 C11 C12 174.11(18) . . . .
Ni1 N2 C11 C12 -4.4(3) . . . .
N2 C11 C12 C17 -1.9(3) . . . .
N2 C11 C12 C13 178.63(19) . . . .
C17 C12 C13 C14 -1.8(3) . . . .
C11 C12 C13 C14 177.66(19) . . . .
C12 C13 C14 C15 0.7(3) . . . .
C13 C14 C15 C16 0.9(3) . . . .
C18 O4 C16 C15 5.9(3) . . . .
C18 O4 C16 C17 -175.55(17) . . . .
C14 C15 C16 O4 176.97(18) . . . .
C14 C15 C16 C17 -1.4(3) . . . .
Ni1 O3 C17 C12 4.3(3) . . . .
Ni1 O3 C17 C16 -175.47(13) . . . .
C13 C12 C17 O3 -178.59(18) . . . .
C11 C12 C17 O3 2.0(3) . . . .
C13 C12 C17 C16 1.2(3) . . . .
C11 C12 C17 C16 -178.23(17) . . . .
O4 C16 C17 O3 1.6(2) . . . .
C15 C16 C17 O3 -179.81(17) . . . .
O4 C16 C17 C12 -178.19(16) . . . .
C15 C16 C17 C12 0.4(3) . . . .
